data_7035952
loop_
_publ_author_name
'Zhang, Xiuling'
'Zhang, Yong-Zheng'
'Zhang, Da-Shuai'
'Zhu, Baoyong'
'Li, Jian-Rong'

_publ_section_title
;
 A hydrothermally stable Zn(ii)-based metal-organic framework: structural
 modulation and gas adsorption.
;
_journal_issue 35
_journal_name_full 'Dalton transactions (Cambridge, England : 2003)'
_journal_page_first 15697
_journal_page_last 15702
_journal_paper_doi 10.1039/c5dt01770j
_journal_volume 44
_journal_year 2015
_chemical_formula_moiety 'C24 H13 N3 O10 Zn2'
_chemical_formula_sum 'C24 H13 N3 O10 Zn2'
_chemical_formula_weight 634.11
_space_group_crystal_system hexagonal
_space_group_IT_number 176
_space_group_name_Hall '-P 6c'
_space_group_name_H-M_alt 'P 63/m'
_symmetry_space_group_name_Hall '-P 6c'
_symmetry_space_group_name_H-M 'P 63/m'
_atom_sites_solution_hydrogens geom
_audit_creation_date 2015-07-21
_audit_creation_method
;
Olex2 1.2-alpha
(compiled 2015.07.16 svn.r3196 for OlexSys, GUI svn.r5065)
;
_audit_update_record
;
2015-07-21 deposited with the CCDC.
2015-07-24 downloaded from the CCDC.
;
_cell_angle_alpha 90
_cell_angle_beta 90
_cell_angle_gamma 120
_cell_formula_units_Z 2
_cell_length_a 16.7612(16)
_cell_length_b 16.7612(16)
_cell_length_c 6.8980(9)
_cell_measurement_reflns_used 5905
_cell_measurement_temperature 100(10)
_cell_measurement_theta_max 74.5210
_cell_measurement_theta_min 5.2350
_cell_volume 1678.3(3)
_computing_cell_refinement
;
CrysAlisPro, Agilent Technologies,
Version 1.171.37.35 (release 13-08-2014 CrysAlis171 .NET)
(compiled Aug 13 2014,18:06:01)
;
_computing_data_collection
;
CrysAlisPro, Agilent Technologies,
Version 1.171.37.35 (release 13-08-2014 CrysAlis171 .NET)
(compiled Aug 13 2014,18:06:01)
;
_computing_data_reduction
;
CrysAlisPro, Agilent Technologies,
Version 1.171.37.35 (release 13-08-2014 CrysAlis171 .NET)
(compiled Aug 13 2014,18:06:01)
;
_computing_molecular_graphics 'Olex2 (Dolomanov et al., 2009)'
_computing_publication_material 'Olex2 (Dolomanov et al., 2009)'
_computing_structure_refinement 'ShelXL (Sheldrick, 2015)'
_diffrn_ambient_environment N~2~
_diffrn_ambient_temperature 100(10)
_diffrn_detector 'CCD plate'
_diffrn_detector_area_resol_mean 5.1688
_diffrn_detector_type AtlasS2
_diffrn_measured_fraction_theta_full 0.998
_diffrn_measured_fraction_theta_max 0.998
_diffrn_measurement_details
;
  1 omega  -50.00   32.00   1.0000   10.0000
omega____ theta____ kappa____ phi______ frames
    -      -40.5000   38.0000  120.0000 82

  2 omega  -49.00   20.00   1.0000   10.0000
omega____ theta____ kappa____ phi______ frames
    -      -40.5000   38.0000  -90.0000 69

  3 omega  -62.00   37.00   1.0000   10.0000
omega____ theta____ kappa____ phi______ frames
    -      -40.5000   19.0000   30.0000 99

  4 omega   10.00   59.00   1.0000   10.0000
omega____ theta____ kappa____ phi______ frames
    -       42.6040  -99.0000   30.0000 49

  5 omega   64.00   95.00   1.0000   10.0000
omega____ theta____ kappa____ phi______ frames
    -       42.6040 -122.0000 -117.0000 31

  6 omega   28.00   74.00   1.0000   10.0000
omega____ theta____ kappa____ phi______ frames
    -       42.6040 -125.0000 -180.0000 46

  7 omega   46.00   88.00   1.0000   10.0000
omega____ theta____ kappa____ phi______ frames
    -      106.3324  -30.0000  120.0000 42

  8 omega   95.00  135.00   1.0000   10.0000
omega____ theta____ kappa____ phi______ frames
    -      106.3324  -77.0000  -30.0000 40

  9 omega   40.00   97.00   1.0000   10.0000
omega____ theta____ kappa____ phi______ frames
    -      106.3324  -45.0000 -180.0000 57

 10 omega  114.00  177.00   1.0000   10.0000
omega____ theta____ kappa____ phi______ frames
    -      106.3324   15.0000   60.0000 63

 11 omega   38.00  114.00   1.0000   10.0000
omega____ theta____ kappa____ phi______ frames
    -      106.3324 -125.0000  -30.0000 76

 12 omega   38.00   69.00   1.0000   10.0000
omega____ theta____ kappa____ phi______ frames
    -      106.3324  -45.0000   90.0000 31

 13 omega   69.00   94.00   1.0000   10.0000
omega____ theta____ kappa____ phi______ frames
    -      106.3324   15.0000   60.0000 25

 14 omega   28.00   54.00   1.0000   10.0000
omega____ theta____ kappa____ phi______ frames
    -      106.3324  -94.0000   90.0000 26

 15 omega   47.00   73.00   1.0000   10.0000
omega____ theta____ kappa____ phi______ frames
    -      106.3324  -77.0000  -30.0000 26

 16 omega   51.00   77.00   1.0000   10.0000
omega____ theta____ kappa____ phi______ frames
    -      106.3324  -30.0000 -120.0000 26

 17 omega   25.00  105.00   1.0000   10.0000
omega____ theta____ kappa____ phi______ frames
    -      106.3324  -94.0000 -180.0000 80

 18 omega   71.00  102.00   1.0000   10.0000
omega____ theta____ kappa____ phi______ frames
    -      106.3324  -94.0000   90.0000 31

 19 omega   39.00  105.00   1.0000   10.0000
omega____ theta____ kappa____ phi______ frames
    -      106.3324  -94.0000    0.0000 66

 20 omega   82.00  178.00   1.0000   10.0000
omega____ theta____ kappa____ phi______ frames
    -      106.3324   45.0000  120.0000 96

 21 omega   96.00  122.00   1.0000   10.0000
omega____ theta____ kappa____ phi______ frames
    -      106.3324   30.0000  -60.0000 26

 22 omega  153.00  178.00   1.0000   10.0000
omega____ theta____ kappa____ phi______ frames
    -      106.3324   30.0000  -60.0000 25

 23 omega   32.00   71.00   1.0000   10.0000
omega____ theta____ kappa____ phi______ frames
    -      106.3324  -30.0000  -30.0000 39
;
_diffrn_measurement_device 'four-circle diffractometer'
_diffrn_measurement_device_type 'SuperNova, Dual, Cu at zero, AtlasS2'
_diffrn_measurement_method '\w scans'
_diffrn_orient_matrix_UB_11 0.0984929000
_diffrn_orient_matrix_UB_12 0.0237243000
_diffrn_orient_matrix_UB_13 0.0553124000
_diffrn_orient_matrix_UB_21 -0.0343614000
_diffrn_orient_matrix_UB_22 -0.1026994000
_diffrn_orient_matrix_UB_23 0.0368924000
_diffrn_orient_matrix_UB_31 0.0197006000
_diffrn_orient_matrix_UB_32 -0.0116611000
_diffrn_orient_matrix_UB_33 -0.2134310000
_diffrn_radiation_monochromator mirror
_diffrn_radiation_probe x-ray
_diffrn_radiation_type CuK\a
_diffrn_radiation_wavelength 1.54178
_diffrn_reflns_av_R_equivalents 0.0520
_diffrn_reflns_av_unetI/netI 0.0151
_diffrn_reflns_laue_measured_fraction_full 0.998
_diffrn_reflns_laue_measured_fraction_max 0.998
_diffrn_reflns_limit_h_max 20
_diffrn_reflns_limit_h_min -20
_diffrn_reflns_limit_k_max 20
_diffrn_reflns_limit_k_min -20
_diffrn_reflns_limit_l_max 5
_diffrn_reflns_limit_l_min -8
_diffrn_reflns_number 11987
_diffrn_reflns_point_group_measured_fraction_full 0.998
_diffrn_reflns_point_group_measured_fraction_max 0.998
_diffrn_reflns_theta_full 67.064
_diffrn_reflns_theta_max 67.064
_diffrn_reflns_theta_min 5.278
_diffrn_source 'sealed X-ray tube'
_diffrn_source_type 'SuperNova (Cu) X-ray Source'
_exptl_absorpt_coefficient_mu 2.181
_exptl_absorpt_correction_T_max 1.00000
_exptl_absorpt_correction_T_min 0.67549
_exptl_absorpt_correction_type multi-scan
_exptl_absorpt_process_details
;
CrysAlisPro, Agilent Technologies,
Version 1.171.37.35 (release 13-08-2014 CrysAlis171 .NET)
(compiled Aug 13 2014,18:06:01)
Empirical absorption correction using spherical harmonics,
 implemented in SCALE3 ABSPACK scaling algorithm.
Empirical absorption correction using spherical harmonics,
 implemented in SCALE3 ABSPACK scaling algorithm.
;
_exptl_crystal_colour 'clear light colourless'
_exptl_crystal_density_diffrn 1.255
_exptl_crystal_description needle
_exptl_crystal_F_000 636
_exptl_crystal_size_max 0.18
_exptl_crystal_size_mid 0.02
_exptl_crystal_size_min 0.02
_refine_diff_density_max 0.866
_refine_diff_density_min -0.770
_refine_diff_density_rms 0.104
_refine_ls_extinction_method none
_refine_ls_goodness_of_fit_ref 1.124
_refine_ls_hydrogen_treatment constr
_refine_ls_matrix_type full
_refine_ls_number_parameters 73
_refine_ls_number_reflns 1091
_refine_ls_number_restraints 7
_refine_ls_restrained_S_all 1.131
_refine_ls_R_factor_all 0.0745
_refine_ls_R_factor_gt 0.0711
_refine_ls_shift/su_max 0.000
_refine_ls_shift/su_mean 0.000
_refine_ls_structure_factor_coef Fsqd
_refine_ls_weighting_details 'w=1/[\s^2^(Fo^2^)+(0.0984P)^2^+4.4893P] where P=(Fo^2^+2Fc^2^)/3'
_refine_ls_weighting_scheme calc
_refine_ls_wR_factor_gt 0.1998
_refine_ls_wR_factor_ref 0.2018
_reflns_Friedel_coverage 0.000
_reflns_number_gt 983
_reflns_number_total 1091
_reflns_threshold_expression 'I > 2\s(I)'
_cod_data_source_file c5dt01770j2.cif
_cod_data_source_block 1
_cod_depositor_comments 'Adding full bibliography for 7035952.cif.'
_cod_original_cell_volume 1678.3(4)
_cod_database_code 7035952
_chemical_oxdiff_formula CHONZn
_shelx_space_group_comment
;
The symmetry employed for this shelxl refinement is uniquely defined
by the following loop, which should always be used as a source of
symmetry information in preference to the above space-group names.
They are only intended as comments.
;
_shelx_estimated_absorpt_t_max 0.958
_shelx_estimated_absorpt_t_min 0.695
_reflns_odcompleteness_completeness 99.91
_reflns_odcompleteness_iscentric 1
_reflns_odcompleteness_theta 66.97
_olex2_refinement_description
;
1. Fixed Uiso
 At 1.2 times of:
  All C(H) groups, All O(H) groups
2. Restrained distances
 O3-Zn1
 1.95 with sigma of 0.001
3. Uiso/Uaniso restraints and constraints
Uanis(O3) \\sim Ueq: with sigma of 0.01 and sigma for terminal atoms of 0.001
4. Others
 Fixed Sof: O3(0.16667) H3A(0.16667)
5.a Aromatic/amide H refined with riding coordinates:
 C4(H4), C3(H3), O3(H3A)
;
_shelx_shelxl_version_number 2014/7
_olex2_submission_special_instructions 'No special instructions were received'

loop_
_space_group_symop_operation_xyz
'x, y, z'
'x-y, x, z+1/2'
'-y, x-y, z'
'-x, -y, z+1/2'
'-x+y, -x, z'
'y, -x+y, z+1/2'
'-x, -y, -z'
'-x+y, -x, -z-1/2'
'y, -x+y, -z'
'x, y, -z-1/2'
'x-y, x, -z'
'-y, x-y, -z-1/2'

loop_
_atom_site_label
_atom_site_type_symbol
_atom_site_fract_x
_atom_site_fract_y
_atom_site_fract_z
_atom_site_U_iso_or_equiv
_atom_site_adp_type
_atom_site_occupancy
_atom_site_site_symmetry_order
_atom_site_calc_flag
_atom_site_refinement_flags_posn
_atom_site_refinement_flags_adp
_atom_site_refinement_flags_occupancy
Zn1 Zn 0.6667 0.3333 0.00190(14) 0.0428(5) Uani 1 3 d DS T P
O2 O 0.1270(3) -0.0461(3) 0.2500 0.0443(11) Uani 1 2 d S T P
C6 C 0.0642(4) -0.0199(4) 0.2500 0.0375(13) Uani 1 2 d S T P
N1 N 0.0909(3) 0.0689(3) 0.2500 0.0371(11) Uani 1 2 d S T P
C5 C 0.2216(4) 0.0217(4) 0.2500 0.0418(14) Uani 1 2 d S T P
C2 C 0.4062(4) 0.1494(5) 0.2500 0.0533(18) Uani 1 2 d S T P
C4 C 0.2661(3) 0.0522(4) 0.4243(9) 0.0594(14) Uani 1 1 d . . .
H4 H 0.2338 0.0296 0.5431 0.071 Uiso 1 1 calc R . .
C3 C 0.3585(4) 0.1162(4) 0.4233(10) 0.0655(15) Uani 1 1 d . . .
H3 H 0.3902 0.1382 0.5428 0.079 Uiso 1 1 calc R . .
O1 O 0.5445(3) 0.2454(3) 0.0867(9) 0.0911(16) Uani 1 1 d . . .
C1 C 0.5053(6) 0.2183(6) 0.2500 0.073(3) Uani 1 2 d S T P
O3 O 0.6160(11) 0.2788(9) -0.2500 0.103(7) Uani 0.3333 2 d DS TU P
H3A H 0.5616 0.2201 -0.2500 0.123 Uiso 0.3333 2 calc RS T P

loop_
_atom_site_aniso_label
_atom_site_aniso_U_11
_atom_site_aniso_U_22
_atom_site_aniso_U_33
_atom_site_aniso_U_23
_atom_site_aniso_U_13
_atom_site_aniso_U_12
Zn1 0.0431(5) 0.0431(5) 0.0421(8) 0.000 0.000 0.0216(3)
O2 0.0272(19) 0.036(2) 0.071(3) 0.000 0.000 0.0166(17)
C6 0.038(3) 0.042(3) 0.039(3) 0.000 0.000 0.024(3)
N1 0.030(2) 0.033(2) 0.046(3) 0.000 0.000 0.015(2)
C5 0.038(3) 0.038(3) 0.057(4) 0.000 0.000 0.025(3)
C2 0.033(3) 0.043(4) 0.086(5) 0.000 0.000 0.020(3)
C4 0.038(2) 0.071(3) 0.061(3) -0.011(3) 0.007(2) 0.021(2)
C3 0.051(3) 0.071(3) 0.070(4) -0.020(3) -0.007(3) 0.027(3)
O1 0.043(2) 0.079(3) 0.120(4) 0.018(3) 0.006(3) 0.007(2)
C1 0.054(5) 0.052(4) 0.121(8) 0.000 0.000 0.032(4)
O3 0.104(10) 0.108(10) 0.064(9) 0.000 0.000 0.029(7)

loop_
_atom_type_symbol
_atom_type_description
_atom_type_scat_dispersion_real
_atom_type_scat_dispersion_imag
_atom_type_scat_source
C C 0.0181 0.0091 'International Tables Vol C Tables 4.2.6.8 and 6.1.1.4'
H H 0.0000 0.0000 'International Tables Vol C Tables 4.2.6.8 and 6.1.1.4'
N N 0.0311 0.0180 'International Tables Vol C Tables 4.2.6.8 and 6.1.1.4'
O O 0.0492 0.0322 'International Tables Vol C Tables 4.2.6.8 and 6.1.1.4'
Zn Zn -1.5491 0.6778 'International Tables Vol C Tables 4.2.6.8 and 6.1.1.4'

loop_
_geom_angle_atom_site_label_1
_geom_angle_atom_site_label_2
_geom_angle_atom_site_label_3
_geom_angle
_geom_angle_site_symmetry_1
_geom_angle_site_symmetry_3
O1 Zn1 O1 111.15(17) 3_655 5_665
O1 Zn1 O1 111.15(17) 3_655 .
O1 Zn1 O1 111.16(17) 5_665 .
O1 Zn1 O3 82.2(3) 3_655 3_655
O1 Zn1 O3 126.8(7) . 3_655
O1 Zn1 O3 110.5(8) 5_665 3_655
O1 Zn1 O3 110.5(8) 3_655 .
O1 Zn1 O3 126.8(7) 5_665 .
O1 Zn1 O3 110.5(8) . 8_665
O1 Zn1 O3 126.8(7) 3_655 8_665
O1 Zn1 O3 82.2(3) 5_665 8_665
O1 Zn1 O3 82.2(3) . .
O3 Zn1 O3 46.22(14) 3_655 8_665
O3 Zn1 O3 46.22(14) 3_655 .
O3 Zn1 O3 46.22(14) . 8_665
C6 O2 C5 119.2(4) . .
O2 C6 N1 112.9(5) . 8_556
N1 C6 O2 119.7(5) . .
N1 C6 N1 127.5(5) . 8_556
C6 N1 C6 112.5(5) . 3
C4 C5 O2 118.8(3) 10_556 .
C4 C5 O2 118.8(3) . .
C4 C5 C4 122.4(6) 10_556 .
C3 C2 C3 118.6(6) 10_556 .
C3 C2 C1 120.7(3) 10_556 .
C3 C2 C1 120.7(3) . .
C5 C4 H4 120.8 . .
C5 C4 C3 118.5(6) . .
C3 C4 H4 120.8 . .
C2 C3 H3 119.5 . .
C4 C3 C2 121.0(6) . .
C4 C3 H3 119.5 . .
C1 O1 Zn1 135.0(5) . .
O1 C1 C2 117.3(4) 10_556 .
O1 C1 C2 117.3(4) . .
O1 C1 O1 125.4(8) . 10_556
Zn1 O3 Zn1 126.10(17) 8_665 .
Zn1 O3 H3A 117.0 . .
Zn1 O3 H3A 117.0 8_665 .
O3 O3 Zn1 66.89(7) 3_655 8_665
O3 O3 Zn1 66.89(7) 8_665 8_665
O3 O3 Zn1 66.89(7) 8_665 .
O3 O3 Zn1 66.89(7) 3_655 .
O3 O3 O3 59.998(1) 8_665 3_655
O3 O3 H3A 150.0 8_665 .
O3 O3 H3A 150.0 3_655 .

loop_
_geom_bond_atom_site_label_1
_geom_bond_atom_site_label_2
_geom_bond_distance
_geom_bond_site_symmetry_2
Zn1 O1 1.921(4) 3_655
Zn1 O1 1.921(4) 5_665
Zn1 O1 1.921(4) .
Zn1 O3 1.9493(11) 3_655
Zn1 O3 1.9493(11) .
Zn1 O3 1.9493(11) 8_665
O2 C6 1.327(7) .
O2 C5 1.416(7) .
C6 N1 1.336(7) 8_556
C6 N1 1.323(7) .
N1 C6 1.336(7) 3
C5 C4 1.372(6) 10_556
C5 C4 1.372(6) .
C2 C3 1.390(7) 10_556
C2 C3 1.390(7) .
C2 C1 1.476(10) .
C4 H4 0.9500 .
C4 C3 1.373(7) .
C3 H3 0.9500 .
O1 C1 1.268(6) .
C1 O1 1.268(6) 10_556
O3 Zn1 1.9493(11) 8_665
O3 O3 1.530(5) 3_655
O3 O3 1.530(5) 8_665
O3 H3A 0.9500 .

loop_
_geom_torsion_atom_site_label_1
_geom_torsion_atom_site_label_2
_geom_torsion_atom_site_label_3
_geom_torsion_atom_site_label_4
_geom_torsion
_geom_torsion_site_symmetry_1
_geom_torsion_site_symmetry_4
Zn1 O1 C1 C2 177.8(5) . .
Zn1 O1 C1 O1 -2.3(15) . 10_556
O2 C6 N1 C6 180.0 . 3
O2 C5 C4 C3 178.3(5) . .
C6 O2 C5 C4 -91.1(5) . 10_556
C6 O2 C5 C4 91.1(5) . .
N1 C6 N1 C6 0.0 8_556 3
C5 O2 C6 N1 180.0 . 8_556
C5 O2 C6 N1 0.0 . .
C5 C4 C3 C2 -0.2(9) . .
C4 C5 C4 C3 0.6(11) 10_556 .
C3 C2 C3 C4 -0.2(11) 10_556 .
C3 C2 C1 O1 179.9(7) . .
C3 C2 C1 O1 0.0(11) . 10_556
C3 C2 C1 O1 0.0(11) 10_556 .
C3 C2 C1 O1 -179.9(7) 10_556 10_556
C1 C2 C3 C4 179.9(6) . .

loop_
_smtbx_masks_void_nr
_smtbx_masks_void_average_x
_smtbx_masks_void_average_y
_smtbx_masks_void_average_z
_smtbx_masks_void_volume
_smtbx_masks_void_count_electrons
1 0.000 0.500 -0.442 215.9 39.6
2 0.500 0.000 -0.463 215.9 39.6
3 0.500 0.500 -0.111 215.9 39.6
